data_7251752
loop_
_publ_author_name
'Botelho, Luckerman D. G.'
'Junior, Henrique C. S.'
'Guedes, Guilherme P.'
'Mariano, Davor L.'
'Gomes, Angelo M.'
'Nunes, Wallace C.'
'Marinho, Maria Vanda'

_publ_section_title
;
 Self-assembled isomorphous 2D triangular networks: divergent magnetic
 relaxation in Co(ii) and Cu(ii).
;
_journal_issue 3
_journal_name_full 'RSC advances'
_journal_page_first 2179
_journal_page_last 2189
_journal_paper_doi 10.1039/d5ra06376k
_journal_volume 16
_journal_year 2026
_chemical_formula_moiety 'C20 H14 Co N4 O6 S, 2(C2 H6 O S)'
_chemical_formula_sum 'C24 H26 Co N4 O8 S3'
_chemical_formula_weight 653.58
_space_group_crystal_system monoclinic
_space_group_IT_number 15
_space_group_name_Hall '-C 2yc'
_space_group_name_H-M_alt 'C 1 2/c 1'
_atom_sites_solution_hydrogens mixed
_atom_sites_solution_primary difmap
_audit_creation_date 2023-11-09
_audit_creation_method
;
Olex2 1.5
(compiled 2023.08.24 svn.re1ec1418 for OlexSys, GUI svn.r6817)
;
_audit_update_record
;
2025-07-01 deposited with the CCDC.	2025-12-17 downloaded from the CCDC.
;
_cell_angle_alpha 90
_cell_angle_beta 100.862(2)
_cell_angle_gamma 90
_cell_formula_units_Z 8
_cell_length_a 16.7517(7)
_cell_length_b 10.2858(4)
_cell_length_c 34.5008(16)
_cell_measurement_reflns_used 9932
_cell_measurement_temperature 293(2)
_cell_measurement_theta_max 25.67
_cell_measurement_theta_min 2.35
_cell_volume 5838.1(4)
_computing_cell_refinement 'APEX3 v2017.3-0 (Bruker AXS)'
_computing_data_collection 'Bruker Instrument Service vV6.2.6'
_computing_data_reduction 'SAINT V8.38A (Bruker AXS Inc., 2017)'
_computing_molecular_graphics 'Olex2 1.5 (Dolomanov et al., 2009)'
_computing_publication_material 'Olex2 1.5 (Dolomanov et al., 2009)'
_computing_structure_refinement 'SHELXL 2014/7 (Sheldrick, 2015)'
_computing_structure_solution 'SHELXS-97 (Sheldrick 2008)'
_diffrn_ambient_temperature 293(2)
_diffrn_measured_fraction_theta_full 0.999
_diffrn_measured_fraction_theta_max 0.999
_diffrn_measurement_device_type 'Bruker D8-Venture'
_diffrn_measurement_method '\f and \w scans'
_diffrn_radiation_type MoK\a
_diffrn_radiation_wavelength 0.71073
_diffrn_reflns_av_R_equivalents 0.0690
_diffrn_reflns_av_unetI/netI 0.0425
_diffrn_reflns_Laue_measured_fraction_full 0.999
_diffrn_reflns_Laue_measured_fraction_max 0.999
_diffrn_reflns_limit_h_max 18
_diffrn_reflns_limit_h_min -19
_diffrn_reflns_limit_k_max 12
_diffrn_reflns_limit_k_min -12
_diffrn_reflns_limit_l_max 41
_diffrn_reflns_limit_l_min -41
_diffrn_reflns_number 40716
_diffrn_reflns_point_group_measured_fraction_full 0.999
_diffrn_reflns_point_group_measured_fraction_max 0.999
_diffrn_reflns_theta_full 25.026
_diffrn_reflns_theta_max 25.026
_diffrn_reflns_theta_min 2.335
_diffrn_source_current 1.0
_diffrn_source_power 0.05
_diffrn_source_voltage 50.0
_diffrn_standards_number 0
_exptl_absorpt_coefficient_mu 0.855
_exptl_absorpt_correction_T_max 0.7453
_exptl_absorpt_correction_T_min 0.6676
_exptl_absorpt_correction_type multi-scan
_exptl_absorpt_process_details
;
SADABS-2016/2 (Bruker,2016/2) was used for absorption correction.
wR2(int) was 0.0830 before and 0.0646 after correction.
The Ratio of minimum to maximum transmission is 0.8957.
The \l/2 correction factor is Not present.
;
_exptl_crystal_colour pink
_exptl_crystal_colour_primary pink
_exptl_crystal_density_diffrn 1.487
_exptl_crystal_description block
_exptl_crystal_F_000 2696
_exptl_crystal_size_max 0.138
_exptl_crystal_size_mid 0.099
_exptl_crystal_size_min 0.036
_refine_diff_density_max 1.485
_refine_diff_density_min -0.731
_refine_diff_density_rms 0.100
_refine_ls_extinction_method none
_refine_ls_goodness_of_fit_ref 1.146
_refine_ls_hydrogen_treatment mixed
_refine_ls_matrix_type full
_refine_ls_number_parameters 373
_refine_ls_number_reflns 5156
_refine_ls_number_restraints 8
_refine_ls_restrained_S_all 1.148
_refine_ls_R_factor_all 0.1107
_refine_ls_R_factor_gt 0.0872
_refine_ls_shift/su_max 0.000
_refine_ls_shift/su_mean 0.000
_refine_ls_structure_factor_coef Fsqd
_refine_ls_weighting_details 'w=1/[\s^2^(Fo^2^)+(0.0514P)^2^+69.4500P] where P=(Fo^2^+2Fc^2^)/3'
_refine_ls_weighting_scheme calc
_refine_ls_wR_factor_gt 0.1826
_refine_ls_wR_factor_ref 0.1938
_reflns_Friedel_coverage 0.000
_reflns_number_gt 4094
_reflns_number_total 5156
_reflns_threshold_expression 'I > 2\s(I)'
_cod_data_source_file d5ra06376k2.cif
_cod_data_source_block LU13
_cod_database_code 7251752
_shelx_shelxl_version_number 2014/7
_shelx_space_group_comment
;
The symmetry employed for this shelxl refinement is uniquely defined
by the following loop, which should always be used as a source of
symmetry information in preference to the above space-group names.
They are only intended as comments.
;
_shelx_estimated_absorpt_t_max 0.970
_shelx_estimated_absorpt_t_min 0.891
_olex2_refinement_description
;
1. Fixed Uiso
 At 1.2 times of:
  All C(H) groups
 At 1.5 times of:
  All C(H,H,H) groups
2. Restrained distances
 S1B-C2B
 1.7 with sigma of 0.02
 C1B-C2B
 2.6 with sigma of 0.04
 C1A-O1A
 2.5 with sigma of 0.04
 O1B-C1B
 2.6 with sigma of 0.04
 S1A-O1A \\sim S1B-O1B \\sim S1C-O1C
 with sigma of 0.02
3. Uiso/Uaniso restraints and constraints
Uanis(C1A) = Uanis(C2A) = Uanis(C1B) = Uanis(C2B) = Uanis(C1C) = Uanis(C2C) =
Uanis(S1A) = Uanis(S1B) = Uanis(S1C) = Uanis(O1A) = Uanis(O1B) = Uanis(O1C)
Uanis(C1D) = Uanis(C1E) = Uanis(C2D) = Uanis(C2E) = Uanis(S2A) = Uanis(S2B) =
Uanis(O2A) = Uanis(O2B)
4. Others
 1*[Sof(S1A)+Sof(C2A)+Sof(H2AA)+Sof(H2AB)+Sof(H2AC)+Sof(C1A)+Sof(H1AA)+
 Sof(H1AB)+Sof(H1AC)+Sof(O1A)]+1*[Sof(S1B)+Sof(O1B)+Sof(C1B)+Sof(H1BA)+
 Sof(H1BB)+Sof(H1BC)+Sof(C2B)+Sof(H2BA)+Sof(H2BB)+Sof(H2BC)]+1*[Sof(S1C)+
 Sof(O1C)+Sof(C1C)+Sof(H1CA)+Sof(H1CB)+Sof(H1CC)+Sof(C2C)+Sof(H2CA)+Sof(H2CB)+
 Sof(H2CC)]=1 with esd of 0.0001
 Sof(S1A)=Sof(C2A)=Sof(H2AA)=Sof(H2AB)=Sof(H2AC)=Sof(C1A)=Sof(H1AA)=Sof(H1AB)=
 Sof(H1AC)=Sof(O1A)=FVAR(1)
 Sof(S1B)=Sof(O1B)=Sof(C1B)=Sof(H1BA)=Sof(H1BB)=Sof(H1BC)=Sof(C2B)=Sof(H2BA)=
 Sof(H2BB)=Sof(H2BC)=FVAR(2)
 Sof(S1C)=Sof(O1C)=Sof(C1C)=Sof(H1CA)=Sof(H1CB)=Sof(H1CC)=Sof(C2C)=Sof(H2CA)=
 Sof(H2CB)=Sof(H2CC)=FVAR(3)
 Sof(S2B)=Sof(O2B)=Sof(C1E)=Sof(H1EA)=Sof(H1EB)=Sof(H1EC)=Sof(C2E)=Sof(H2EA)=
 Sof(H2EB)=Sof(H2EC)=1-FVAR(4)
 Sof(S2A)=Sof(O2A)=Sof(C1D)=Sof(H1DA)=Sof(H1DB)=Sof(H1DC)=Sof(C2D)=Sof(H2DA)=
 Sof(H2DB)=Sof(H2DC)=FVAR(4)
5.a Me refined with riding coordinates:
 C2A(H2AA,H2AB,H2AC), C1A(H1AA,H1AB,H1AC), C1B(H1BA,H1BB,H1BC), C2B(H2BA,H2BB,
 H2BC), C1C(H1CA,H1CB,H1CC), C2C(H2CA,H2CB,H2CC), C1D(H1DA,H1DB,H1DC), C2D(H2DA,
 H2DB,H2DC), C1E(H1EA,H1EB,H1EC), C2E(H2EA,H2EB,H2EC)
5.b Aromatic/amide H refined with riding coordinates:
 C13(H13), C6(H6), C18(H18), C8(H8), C17(H17), C11(H11), C14(H14), C19(H19),
 C12(H12), C20(H20), C4(H4), C5(H5)
;
_olex2_submission_special_instructions 'No special instructions were received'

loop_
_space_group_symop_operation_xyz
'x, y, z'
'-x, y, -z+1/2'
'x+1/2, y+1/2, z'
'-x+1/2, y+1/2, -z+1/2'
'-x, -y, -z'
'x, -y, z-1/2'
'-x+1/2, -y+1/2, -z'
'x+1/2, -y+1/2, z-1/2'

loop_
_atom_site_label
_atom_site_type_symbol
_atom_site_fract_x
_atom_site_fract_y
_atom_site_fract_z
_atom_site_U_iso_or_equiv
_atom_site_adp_type
_atom_site_occupancy
_atom_site_site_symmetry_order
_atom_site_calc_flag
_atom_site_refinement_flags_posn
_atom_site_refinement_flags_adp
_atom_site_refinement_flags_occupancy
_atom_site_disorder_assembly
_atom_site_disorder_group
Co1 Co 0.65150(5) 0.86734(8) 0.39256(2) 0.0272(2) Uani 1 1 d . . . . .
S1 S 0.58723(13) 0.36997(17) 0.50564(5) 0.0478(5) Uani 1 1 d . . . . .
O1 O 0.6577(2) 0.7326(4) 0.34303(11) 0.0327(10) Uani 1 1 d . . . . .
O2 O 0.5405(2) 0.8932(4) 0.35658(11) 0.0332(10) Uani 1 1 d . . . . .
O6 O 0.7057(3) 0.9944(4) 0.35346(12) 0.0357(10) Uani 1 1 d . . . . .
O5 O 0.7735(2) 0.8461(4) 0.41377(11) 0.0345(10) Uani 1 1 d . . . . .
O3 O 0.4779(3) 0.8736(5) 0.29358(12) 0.0442(12) Uani 1 1 d . . . . .
O4 O 0.8938(3) 0.8618(6) 0.39465(15) 0.0673(17) Uani 1 1 d . . . . .
N1 N 0.6106(3) 0.7476(5) 0.27667(14) 0.0290(12) Uani 1 1 d . . . . .
N2 N 0.8228(3) 0.9921(6) 0.32853(14) 0.0334(12) Uani 1 1 d . . . . .
N4 N 0.6335(3) 1.0214(5) 0.43095(14) 0.0319(12) Uani 1 1 d . . . . .
N3 N 0.6198(3) 0.7182(5) 0.42836(13) 0.0317(12) Uani 1 1 d . . . . .
C10 C 0.8210(4) 0.8839(6) 0.39155(17) 0.0343(14) Uani 1 1 d . . . . .
C16 C 0.6035(4) 1.2371(6) 0.47517(18) 0.0356(15) Uani 1 1 d . . . . .
C13 C 0.5675(4) 0.5051(6) 0.43516(19) 0.0400(16) Uani 1 1 d . . . . .
H13 H 0.5378 0.4345 0.4234 0.048 Uiso 1 1 calc R U . . .
C15 C 0.6003(4) 0.5037(6) 0.47486(18) 0.0345(14) Uani 1 1 d . . . . .
C6 C 0.7158(4) 1.0422(7) 0.27154(18) 0.0405(16) Uani 1 1 d . . . . .
H6 H 0.6777 0.9969 0.2826 0.049 Uiso 1 1 calc R U . . .
C18 C 0.5499(4) 1.1347(7) 0.4691(2) 0.0478(17) Uani 1 1 d . . . . .
H18 H 0.5031 1.1361 0.4799 0.057 Uiso 1 1 calc R U . . .
C8 C 0.8515(4) 1.1203(6) 0.27523(16) 0.0302(13) Uani 1 1 d . . . . .
H8 H 0.9050 1.1265 0.2887 0.036 Uiso 1 1 calc R U . . .
C1 C 0.6071(3) 0.7710(5) 0.31449(15) 0.0243(12) Uani 1 1 d . . . . .
C9 C 0.7780(4) 0.9644(6) 0.35554(16) 0.0287(13) Uani 1 1 d . . . . .
C7 C 0.7953(3) 1.0544(6) 0.29179(16) 0.0296(13) Uani 1 1 d . . . . .
C2 C 0.5341(3) 0.8523(6) 0.32137(16) 0.0282(13) Uani 1 1 d . . . . .
C3 C 0.6711(3) 0.6782(6) 0.26187(16) 0.0269(13) Uani 1 1 d . . . . .
C17 C 0.6727(4) 1.2286(7) 0.4588(2) 0.0433(17) Uani 1 1 d . . . . .
H17 H 0.7108 1.2954 0.4624 0.052 Uiso 1 1 calc R U . . .
C11 C 0.5792(4) 0.6122(6) 0.41334(18) 0.0385(15) Uani 1 1 d . . . . .
H11 H 0.5576 0.6111 0.3865 0.046 Uiso 1 1 calc R U . . .
C14 C 0.6410(4) 0.6119(6) 0.49118(18) 0.0402(16) Uani 1 1 d . . . . .
H14 H 0.6629 0.6146 0.5180 0.048 Uiso 1 1 calc R U . . .
C19 C 0.5660(4) 1.0295(7) 0.4468(2) 0.0448(17) Uani 1 1 d . . . . .
H19 H 0.5287 0.9616 0.4426 0.054 Uiso 1 1 calc R U . . .
C12 C 0.6489(4) 0.7168(7) 0.46734(17) 0.0391(16) Uani 1 1 d . . . . .
H12 H 0.6759 0.7903 0.4789 0.047 Uiso 1 1 calc R U . . .
C20 C 0.6847(4) 1.1206(7) 0.43719(19) 0.0419(16) Uani 1 1 d . . . . .
H20 H 0.7314 1.1169 0.4263 0.050 Uiso 1 1 calc R U . . .
C4 C 0.7506(4) 0.6681(7) 0.28201(18) 0.0393(16) Uani 1 1 d . . . . .
H4 H 0.7666 0.7078 0.3065 0.047 Uiso 1 1 calc R U . . .
C5 C 0.8058(4) 0.5982(8) 0.2652(2) 0.050(2) Uani 1 1 d . . . . .
H5 H 0.8588 0.5888 0.2790 0.060 Uiso 1 1 calc R U . . .
S1A S 0.8073(7) 0.3852(16) 0.4022(4) 0.117(2) Uani 0.370(3) 1 d D . P A 1
C2A C 0.795(2) 0.537(4) 0.3961(10) 0.117(2) Uani 0.370(3) 1 d . . P A 1
H2AA H 0.7525 0.5524 0.3737 0.176 Uiso 0.370(3) 1 calc R U P A 1
H2AB H 0.7802 0.5740 0.4192 0.176 Uiso 0.370(3) 1 calc R U P A 1
H2AC H 0.8446 0.5751 0.3916 0.176 Uiso 0.370(3) 1 calc R U P A 1
C1A C 0.846(2) 0.339(4) 0.3641(9) 0.117(2) Uani 0.370(3) 1 d D . P A 1
H1AA H 0.8551 0.2466 0.3656 0.176 Uiso 0.370(3) 1 calc R U P A 1
H1AB H 0.8082 0.3589 0.3403 0.176 Uiso 0.370(3) 1 calc R U P A 1
H1AC H 0.8960 0.3832 0.3643 0.176 Uiso 0.370(3) 1 calc R U P A 1
O1A O 0.8786(13) 0.379(3) 0.4398(6) 0.117(2) Uani 0.370(3) 1 d D . P A 1
S1B S 0.8355(12) 0.405(2) 0.4137(7) 0.117(2) Uani 0.260(3) 1 d D . P B 2
O1B O 0.805(2) 0.321(3) 0.3763(9) 0.117(2) Uani 0.260(3) 1 d D . P B 2
C1B C 0.867(3) 0.547(4) 0.3819(12) 0.117(2) Uani 0.260(3) 1 d D . P B 2
H1BA H 0.8897 0.6172 0.3989 0.176 Uiso 0.260(3) 1 calc R U P B 2
H1BB H 0.9075 0.5162 0.3675 0.176 Uiso 0.260(3) 1 calc R U P B 2
H1BC H 0.8206 0.5772 0.3636 0.176 Uiso 0.260(3) 1 calc R U P B 2
C2B C 0.830(3) 0.529(4) 0.4493(11) 0.117(2) Uani 0.260(3) 1 d D . P B 2
H2BA H 0.8798 0.5289 0.4686 0.176 Uiso 0.260(3) 1 calc R U P B 2
H2BB H 0.8237 0.6119 0.4364 0.176 Uiso 0.260(3) 1 calc R U P B 2
H2BC H 0.7852 0.5126 0.4620 0.176 Uiso 0.260(3) 1 calc R U P B 2
S1C S 0.8699(7) 0.4000(15) 0.4057(4) 0.117(2) Uani 0.370(3) 1 d D . P C 3
O1C O 0.8064(14) 0.368(3) 0.4320(7) 0.117(2) Uani 0.370(3) 1 d D . P C 3
C1C C 0.848(2) 0.495(4) 0.3674(10) 0.117(2) Uani 0.370(3) 1 d . . P C 3
H1CA H 0.8950 0.5025 0.3552 0.176 Uiso 0.370(3) 1 calc R U P C 3
H1CB H 0.8039 0.4581 0.3489 0.176 Uiso 0.370(3) 1 calc R U P C 3
H1CC H 0.8331 0.5788 0.3755 0.176 Uiso 0.370(3) 1 calc R U P C 3
C2C C 0.877(2) 0.258(4) 0.3821(11) 0.117(2) Uani 0.370(3) 1 d . . P C 3
H2CA H 0.9151 0.2666 0.3648 0.176 Uiso 0.370(3) 1 calc R U P C 3
H2CB H 0.8949 0.1909 0.4012 0.176 Uiso 0.370(3) 1 calc R U P C 3
H2CC H 0.8246 0.2351 0.3670 0.176 Uiso 0.370(3) 1 calc R U P C 3
S2A S 0.5625(3) 0.3698(4) 0.33737(13) 0.0705(8) Uani 0.566(4) 1 d . . P D 1
O2A O 0.4904(9) 0.4513(15) 0.3208(4) 0.0705(8) Uani 0.566(4) 1 d . . P D 1
C1D C 0.6279(10) 0.3716(17) 0.3047(5) 0.0705(8) Uani 0.566(4) 1 d . . P D 1
H1DA H 0.6747 0.3195 0.3148 0.106 Uiso 0.566(4) 1 calc R U P D 1
H1DB H 0.6009 0.3369 0.2798 0.106 Uiso 0.566(4) 1 calc R U P D 1
H1DC H 0.6446 0.4593 0.3011 0.106 Uiso 0.566(4) 1 calc R U P D 1
C2D C 0.5475(11) 0.2336(16) 0.3520(5) 0.0705(8) Uani 0.566(4) 1 d . . P D 1
H2DA H 0.5986 0.1921 0.3618 0.106 Uiso 0.566(4) 1 calc R U P D 1
H2DB H 0.5168 0.2396 0.3728 0.106 Uiso 0.566(4) 1 calc R U P D 1
H2DC H 0.5176 0.1835 0.3306 0.106 Uiso 0.566(4) 1 calc R U P D 1
S2B S 0.5191(3) 0.3364(6) 0.31136(17) 0.0705(8) Uani 0.434(4) 1 d . . P D 2
O2B O 0.5002(12) 0.4741(19) 0.3307(5) 0.0705(8) Uani 0.434(4) 1 d . . P D 2
C1E C 0.5947(13) 0.340(2) 0.2894(7) 0.0705(8) Uani 0.434(4) 1 d . . P D 2
H1EA H 0.5954 0.4222 0.2761 0.106 Uiso 0.434(4) 1 calc R U P D 2
H1EB H 0.6441 0.3306 0.3085 0.106 Uiso 0.434(4) 1 calc R U P D 2
H1EC H 0.5901 0.2709 0.2706 0.106 Uiso 0.434(4) 1 calc R U P D 2
C2E C 0.5135(14) 0.211(2) 0.3331(7) 0.0705(8) Uani 0.434(4) 1 d . . P D 2
H2EA H 0.4671 0.2138 0.3457 0.106 Uiso 0.434(4) 1 calc R U P D 2
H2EB H 0.5079 0.1398 0.3148 0.106 Uiso 0.434(4) 1 calc R U P D 2
H2EC H 0.5619 0.1995 0.3527 0.106 Uiso 0.434(4) 1 calc R U P D 2
H1 H 0.575(3) 0.775(5) 0.2629(15) 0.005(14) Uiso 1 1 d . . . . .
H2 H 0.870(3) 0.971(5) 0.3334(15) 0.012(14) Uiso 1 1 d . . . . .

loop_
_atom_site_aniso_label
_atom_site_aniso_U_11
_atom_site_aniso_U_22
_atom_site_aniso_U_33
_atom_site_aniso_U_23
_atom_site_aniso_U_13
_atom_site_aniso_U_12
Co1 0.0364(5) 0.0310(4) 0.0143(4) 0.0004(3) 0.0048(3) -0.0020(4)
S1 0.0811(13) 0.0312(9) 0.0401(9) 0.0039(8) 0.0343(9) 0.0052(9)
O1 0.039(2) 0.042(3) 0.016(2) -0.0014(18) 0.0016(18) 0.010(2)
O2 0.035(2) 0.046(3) 0.020(2) -0.0086(18) 0.0077(17) 0.006(2)
O6 0.039(2) 0.043(3) 0.028(2) 0.0124(19) 0.0133(19) 0.011(2)
O5 0.038(2) 0.046(3) 0.0182(19) 0.0113(19) 0.0032(17) -0.007(2)
O3 0.038(2) 0.065(3) 0.025(2) -0.010(2) -0.0035(19) 0.010(2)
O4 0.041(3) 0.104(5) 0.054(3) 0.040(3) 0.001(2) 0.001(3)
N1 0.029(3) 0.040(3) 0.017(3) -0.004(2) 0.001(2) 0.006(2)
N2 0.028(3) 0.049(3) 0.025(3) 0.014(2) 0.009(2) 0.000(3)
N4 0.042(3) 0.031(3) 0.024(3) -0.002(2) 0.009(2) -0.005(2)
N3 0.041(3) 0.032(3) 0.020(3) 0.002(2) 0.003(2) -0.008(2)
C10 0.035(3) 0.042(4) 0.024(3) 0.004(3) -0.001(3) -0.008(3)
C16 0.052(4) 0.030(3) 0.029(3) 0.004(3) 0.015(3) 0.003(3)
C13 0.052(4) 0.031(3) 0.033(3) -0.004(3) -0.001(3) -0.009(3)
C15 0.039(3) 0.034(4) 0.033(3) 0.007(3) 0.015(3) 0.002(3)
C6 0.033(3) 0.059(4) 0.030(3) 0.013(3) 0.008(3) -0.013(3)
C18 0.046(4) 0.051(4) 0.054(4) -0.002(4) 0.029(3) -0.004(4)
C8 0.030(3) 0.037(3) 0.024(3) 0.007(3) 0.006(2) -0.002(3)
C1 0.029(3) 0.027(3) 0.017(3) -0.008(2) 0.005(2) -0.003(2)
C9 0.043(4) 0.025(3) 0.018(3) 0.003(2) 0.006(2) -0.008(3)
C7 0.031(3) 0.036(3) 0.021(3) 0.006(3) 0.004(2) 0.000(3)
C2 0.033(3) 0.027(3) 0.025(3) -0.006(2) 0.006(3) -0.008(3)
C3 0.029(3) 0.031(3) 0.022(3) -0.003(2) 0.009(2) 0.005(3)
C17 0.048(4) 0.034(4) 0.054(4) -0.009(3) 0.026(3) -0.013(3)
C11 0.052(4) 0.037(4) 0.025(3) -0.003(3) 0.003(3) -0.004(3)
C14 0.058(4) 0.038(4) 0.021(3) 0.002(3) -0.001(3) -0.005(3)
C19 0.051(4) 0.039(4) 0.049(4) -0.009(3) 0.021(3) -0.013(3)
C12 0.052(4) 0.039(4) 0.023(3) -0.003(3) 0.000(3) -0.017(3)
C20 0.047(4) 0.041(4) 0.043(4) -0.007(3) 0.024(3) -0.011(3)
C4 0.030(3) 0.058(5) 0.028(3) -0.016(3) 0.001(3) 0.001(3)
C5 0.031(3) 0.076(5) 0.038(4) -0.015(4) -0.006(3) 0.013(4)
S1A 0.113(5) 0.142(4) 0.099(5) 0.013(4) 0.026(5) -0.018(5)
C2A 0.113(5) 0.142(4) 0.099(5) 0.013(4) 0.026(5) -0.018(5)
C1A 0.113(5) 0.142(4) 0.099(5) 0.013(4) 0.026(5) -0.018(5)
O1A 0.113(5) 0.142(4) 0.099(5) 0.013(4) 0.026(5) -0.018(5)
S1B 0.113(5) 0.142(4) 0.099(5) 0.013(4) 0.026(5) -0.018(5)
O1B 0.113(5) 0.142(4) 0.099(5) 0.013(4) 0.026(5) -0.018(5)
C1B 0.113(5) 0.142(4) 0.099(5) 0.013(4) 0.026(5) -0.018(5)
C2B 0.113(5) 0.142(4) 0.099(5) 0.013(4) 0.026(5) -0.018(5)
S1C 0.113(5) 0.142(4) 0.099(5) 0.013(4) 0.026(5) -0.018(5)
O1C 0.113(5) 0.142(4) 0.099(5) 0.013(4) 0.026(5) -0.018(5)
C1C 0.113(5) 0.142(4) 0.099(5) 0.013(4) 0.026(5) -0.018(5)
C2C 0.113(5) 0.142(4) 0.099(5) 0.013(4) 0.026(5) -0.018(5)
S2A 0.073(2) 0.0677(19) 0.065(2) 0.0004(16) -0.0020(14) 0.0152(16)
O2A 0.073(2) 0.0677(19) 0.065(2) 0.0004(16) -0.0020(14) 0.0152(16)
C1D 0.073(2) 0.0677(19) 0.065(2) 0.0004(16) -0.0020(14) 0.0152(16)
C2D 0.073(2) 0.0677(19) 0.065(2) 0.0004(16) -0.0020(14) 0.0152(16)
S2B 0.073(2) 0.0677(19) 0.065(2) 0.0004(16) -0.0020(14) 0.0152(16)
O2B 0.073(2) 0.0677(19) 0.065(2) 0.0004(16) -0.0020(14) 0.0152(16)
C1E 0.073(2) 0.0677(19) 0.065(2) 0.0004(16) -0.0020(14) 0.0152(16)
C2E 0.073(2) 0.0677(19) 0.065(2) 0.0004(16) -0.0020(14) 0.0152(16)

loop_
_atom_type_symbol
_atom_type_description
_atom_type_scat_dispersion_real
_atom_type_scat_dispersion_imag
_atom_type_scat_source
C C 0.0033 0.0016 'International Tables Vol C Tables 4.2.6.8 and 6.1.1.4'
H H 0.0000 0.0000 'International Tables Vol C Tables 4.2.6.8 and 6.1.1.4'
Co Co 0.3494 0.9721 'International Tables Vol C Tables 4.2.6.8 and 6.1.1.4'
N N 0.0061 0.0033 'International Tables Vol C Tables 4.2.6.8 and 6.1.1.4'
O O 0.0106 0.0060 'International Tables Vol C Tables 4.2.6.8 and 6.1.1.4'
S S 0.1246 0.1234 'International Tables Vol C Tables 4.2.6.8 and 6.1.1.4'

loop_
_exptl_crystal_face_index_h
_exptl_crystal_face_index_k
_exptl_crystal_face_index_l
_exptl_crystal_face_perp_dist
-1.00 0.00 0.00 0.0450
1.00 0.00 0.00 0.0070
0.00 4.00 -3.00 0.0550
-2.00 -3.00 2.00 0.0620
2.00 -1.00 1.00 0.0340
0.00 0.00 -1.00 0.0180
0.00 0.00 1.00 0.0150

loop_
_geom_angle_atom_site_label_1
_geom_angle_atom_site_label_2
_geom_angle_atom_site_label_3
_geom_angle
_geom_angle_site_symmetry_1
_geom_angle_site_symmetry_3
_geom_angle_publ_flag
O2 Co1 O1 77.48(15) . . ?
O2 Co1 O6 89.05(16) . . ?
O2 Co1 N4 93.55(18) . . ?
O2 Co1 N3 98.64(18) . . ?
O6 Co1 O1 79.26(16) . . ?
O5 Co1 O1 91.17(16) . . ?
O5 Co1 O2 163.86(15) . . ?
O5 Co1 O6 77.45(15) . . ?
O5 Co1 N4 96.07(19) . . ?
O5 Co1 N3 93.30(18) . . ?
N4 Co1 O1 168.51(17) . . ?
N4 Co1 O6 93.59(18) . . ?
N3 Co1 O1 92.88(18) . . ?
N3 Co1 O6 167.62(19) . . ?
N3 Co1 N4 95.58(19) . . ?
C16 S1 C15 101.0(3) 1_545 . ?
C1 O1 Co1 106.8(3) . . ?
C2 O2 Co1 116.1(4) . . ?
C9 O6 Co1 109.2(4) . . ?
C10 O5 Co1 116.7(4) . . ?
C1 N1 C3 127.6(5) . . ?
C1 N1 H1 112(4) . . ?
C3 N1 H1 120(4) . . ?
C9 N2 C7 126.2(5) . . ?
C9 N2 H2 117(4) . . ?
C7 N2 H2 117(4) . . ?
C19 N4 Co1 121.8(4) . . ?
C20 N4 Co1 120.9(4) . . ?
C20 N4 C19 117.0(5) . . ?
C11 N3 Co1 122.3(4) . . ?
C11 N3 C12 116.2(5) . . ?
C12 N3 Co1 120.9(4) . . ?
O5 C10 C9 113.5(5) . . ?
O4 C10 O5 128.3(6) . . ?
O4 C10 C9 118.2(5) . . ?
C18 C16 S1 120.8(5) . 1_565 ?
C18 C16 C17 117.5(6) . . ?
C17 C16 S1 121.6(5) . 1_565 ?
C15 C13 H13 120.5 . . ?
C11 C13 H13 120.5 . . ?
C11 C13 C15 119.0(6) . . ?
C13 C15 S1 122.2(5) . . ?
C14 C15 S1 119.4(5) . . ?
C14 C15 C13 118.3(6) . . ?
C7 C6 H6 120.4 . . ?
C5 C6 H6 120.4 4_655 . ?
C5 C6 C7 119.2(6) 4_655 . ?
C16 C18 H18 120.1 . . ?
C16 C18 C19 119.7(6) . . ?
C19 C18 H18 120.1 . . ?
C7 C8 H8 119.9 . . ?
C7 C8 C3 120.2(5) . 4_655 ?
C3 C8 H8 119.9 4_655 . ?
O1 C1 N1 124.7(5) . . ?
O1 C1 C2 119.8(5) . . ?
N1 C1 C2 115.5(5) . . ?
O6 C9 N2 125.4(5) . . ?
O6 C9 C10 118.7(5) . . ?
N2 C9 C10 115.8(5) . . ?
C6 C7 N2 121.9(5) . . ?
C8 C7 N2 117.6(5) . . ?
C8 C7 C6 120.3(5) . . ?
O2 C2 C1 113.6(5) . . ?
O3 C2 O2 126.9(6) . . ?
O3 C2 C1 119.4(5) . . ?
C8 C3 N1 117.2(5) 4_645 . ?
C4 C3 N1 123.0(5) . . ?
C4 C3 C8 119.8(5) . 4_645 ?
C16 C17 H17 120.3 . . ?
C20 C17 C16 119.5(6) . . ?
C20 C17 H17 120.3 . . ?
N3 C11 C13 123.9(6) . . ?
N3 C11 H11 118.0 . . ?
C13 C11 H11 118.0 . . ?
C15 C14 H14 120.4 . . ?
C15 C14 C12 119.2(6) . . ?
C12 C14 H14 120.4 . . ?
N4 C19 C18 122.6(6) . . ?
N4 C19 H19 118.7 . . ?
C18 C19 H19 118.7 . . ?
N3 C12 C14 123.3(6) . . ?
N3 C12 H12 118.4 . . ?
C14 C12 H12 118.4 . . ?
N4 C20 C17 123.7(6) . . ?
N4 C20 H20 118.1 . . ?
C17 C20 H20 118.1 . . ?
C3 C4 H4 120.5 . . ?
C5 C4 C3 119.0(6) . . ?
C5 C4 H4 120.5 . . ?
C6 C5 C4 121.5(6) 4_645 . ?
C6 C5 H5 119.2 4_645 . ?
C4 C5 H5 119.2 . . ?
C2A S1A C1A 104(2) . . ?
C2A S1A O1A 102.1(19) . . ?
O1A S1A C1A 107.1(17) . . ?
S1A C2A H2AA 109.5 . . ?
S1A C2A H2AB 109.5 . . ?
S1A C2A H2AC 109.5 . . ?
H2AA C2A H2AB 109.5 . . ?
H2AA C2A H2AC 109.5 . . ?
H2AB C2A H2AC 109.5 . . ?
S1A C1A H1AA 109.5 . . ?
S1A C1A H1AB 109.5 . . ?
S1A C1A H1AC 109.5 . . ?
H1AA C1A H1AB 109.5 . . ?
H1AA C1A H1AC 109.5 . . ?
H1AB C1A H1AC 109.5 . . ?
O1B S1B C1B 91.8(18) . . ?
O1B S1B C2B 157(3) . . ?
C2B S1B C1B 84.7(16) . . ?
S1B C1B H1BA 109.5 . . ?
S1B C1B H1BB 109.5 . . ?
S1B C1B H1BC 109.5 . . ?
H1BA C1B H1BB 109.5 . . ?
H1BA C1B H1BC 109.5 . . ?
H1BB C1B H1BC 109.5 . . ?
S1B C2B H2BA 109.5 . . ?
S1B C2B H2BB 109.5 . . ?
S1B C2B H2BC 109.5 . . ?
H2BA C2B H2BB 109.5 . . ?
H2BA C2B H2BC 109.5 . . ?
H2BB C2B H2BC 109.5 . . ?
O1C S1C C1C 121.9(19) . . ?
O1C S1C C2C 102.2(18) . . ?
C1C S1C C2C 99(2) . . ?
S1C C1C H1CA 109.5 . . ?
S1C C1C H1CB 109.5 . . ?
S1C C1C H1CC 109.5 . . ?
H1CA C1C H1CB 109.5 . . ?
H1CA C1C H1CC 109.5 . . ?
H1CB C1C H1CC 109.5 . . ?
S1C C2C H2CA 109.5 . . ?
S1C C2C H2CB 109.5 . . ?
S1C C2C H2CC 109.5 . . ?
H2CA C2C H2CB 109.5 . . ?
H2CA C2C H2CC 109.5 . . ?
H2CB C2C H2CC 109.5 . . ?
O2A S2A C1D 108.3(9) . . ?
O2A S2A C2D 118.1(10) . . ?
C2D S2A C1D 113.2(9) . . ?
S2A C1D H1DA 109.5 . . ?
S2A C1D H1DB 109.5 . . ?
S2A C1D H1DC 109.5 . . ?
H1DA C1D H1DB 109.5 . . ?
H1DA C1D H1DC 109.5 . . ?
H1DB C1D H1DC 109.5 . . ?
S2A C2D H2DA 109.5 . . ?
S2A C2D H2DB 109.5 . . ?
S2A C2D H2DC 109.5 . . ?
H2DA C2D H2DB 109.5 . . ?
H2DA C2D H2DC 109.5 . . ?
H2DB C2D H2DC 109.5 . . ?
C1E S2B O2B 114.0(12) . . ?
C2E S2B O2B 120.5(12) . . ?
C2E S2B C1E 112.9(12) . . ?
S2B C1E H1EA 109.5 . . ?
S2B C1E H1EB 109.5 . . ?
S2B C1E H1EC 109.5 . . ?
H1EA C1E H1EB 109.5 . . ?
H1EA C1E H1EC 109.5 . . ?
H1EB C1E H1EC 109.5 . . ?
S2B C2E H2EA 109.5 . . ?
S2B C2E H2EB 109.5 . . ?
S2B C2E H2EC 109.5 . . ?
H2EA C2E H2EB 109.5 . . ?
H2EA C2E H2EC 109.5 . . ?
H2EB C2E H2EC 109.5 . . ?

loop_
_geom_bond_atom_site_label_1
_geom_bond_atom_site_label_2
_geom_bond_distance
_geom_bond_site_symmetry_2
_geom_bond_publ_flag
Co1 O1 2.218(4) . ?
Co1 O2 2.049(4) . ?
Co1 O6 2.194(4) . ?
Co1 O5 2.048(4) . ?
Co1 N4 2.123(5) . ?
Co1 N3 2.099(5) . ?
S1 C16 1.776(6) 1_545 ?
S1 C15 1.776(6) . ?
O1 C1 1.236(7) . ?
O2 C2 1.271(7) . ?
O6 C9 1.238(7) . ?
O5 C10 1.266(7) . ?
O3 C2 1.230(7) . ?
O4 C10 1.225(8) . ?
N1 C1 1.339(7) . ?
N1 C3 1.411(7) . ?
N1 H1 0.75(5) . ?
N2 C9 1.333(7) . ?
N2 C7 1.417(7) . ?
N2 H2 0.80(5) . ?
N4 C19 1.350(8) . ?
N4 C20 1.324(8) . ?
N3 C11 1.337(8) . ?
N3 C12 1.341(7) . ?
C10 C9 1.553(8) . ?
C16 S1 1.776(6) 1_565 ?
C16 C18 1.375(9) . ?
C16 C17 1.386(9) . ?
C13 H13 0.9300 . ?
C13 C15 1.376(9) . ?
C13 C11 1.369(9) . ?
C15 C14 1.370(9) . ?
C6 H6 0.9300 . ?
C6 C7 1.388(8) . ?
C6 C5 1.377(9) 4_655 ?
C18 H18 0.9300 . ?
C18 C19 1.382(10) . ?
C8 H8 0.9300 . ?
C8 C7 1.370(8) . ?
C8 C3 1.398(8) 4_655 ?
C1 C2 1.538(8) . ?
C3 C8 1.398(8) 4_645 ?
C3 C4 1.385(8) . ?
C17 H17 0.9300 . ?
C17 C20 1.373(9) . ?
C11 H11 0.9300 . ?
C14 H14 0.9300 . ?
C14 C12 1.378(9) . ?
C19 H19 0.9300 . ?
C12 H12 0.9300 . ?
C20 H20 0.9300 . ?
C4 H4 0.9300 . ?
C4 C5 1.382(9) . ?
C5 C6 1.377(9) 4_645 ?
C5 H5 0.9300 . ?
S1A C2A 1.58(4) . ?
S1A C1A 1.64(4) . ?
S1A O1A 1.592(19) . ?
C2A H2AA 0.9600 . ?
C2A H2AB 0.9600 . ?
C2A H2AC 0.9600 . ?
C1A H1AA 0.9600 . ?
C1A H1AB 0.9600 . ?
C1A H1AC 0.9600 . ?
S1B O1B 1.56(2) . ?
S1B C1B 1.96(4) . ?
S1B C2B 1.781(19) . ?
C1B H1BA 0.9600 . ?
C1B H1BB 0.9600 . ?
C1B H1BC 0.9600 . ?
C2B H2BA 0.9600 . ?
C2B H2BB 0.9600 . ?
C2B H2BC 0.9600 . ?
S1C O1C 1.559(18) . ?
S1C C1C 1.62(4) . ?
S1C C2C 1.69(4) . ?
C1C H1CA 0.9600 . ?
C1C H1CB 0.9600 . ?
C1C H1CC 0.9600 . ?
C2C H2CA 0.9600 . ?
C2C H2CB 0.9600 . ?
C2C H2CC 0.9600 . ?
S2A O2A 1.493(15) . ?
S2A C1D 1.714(18) . ?
S2A C2D 1.526(17) . ?
C1D H1DA 0.9600 . ?
C1D H1DB 0.9600 . ?
C1D H1DC 0.9600 . ?
C2D H2DA 0.9600 . ?
C2D H2DB 0.9600 . ?
C2D H2DC 0.9600 . ?
S2B O2B 1.623(19) . ?
S2B C1E 1.59(2) . ?
S2B C2E 1.50(2) . ?
C1E H1EA 0.9600 . ?
C1E H1EB 0.9600 . ?
C1E H1EC 0.9600 . ?
C2E H2EA 0.9600 . ?
C2E H2EB 0.9600 . ?
C2E H2EC 0.9600 . ?

loop_
_geom_torsion_atom_site_label_1
_geom_torsion_atom_site_label_2
_geom_torsion_atom_site_label_3
_geom_torsion_atom_site_label_4
_geom_torsion
_geom_torsion_site_symmetry_1
_geom_torsion_site_symmetry_2
_geom_torsion_site_symmetry_3
_geom_torsion_site_symmetry_4
_geom_torsion_publ_flag
Co1 O1 C1 N1 155.4(5) . . . . ?
Co1 O1 C1 C2 -24.3(6) . . . . ?
Co1 O2 C2 O3 -169.0(5) . . . . ?
Co1 O2 C2 C1 9.5(6) . . . . ?
Co1 O6 C9 N2 159.1(5) . . . . ?
Co1 O6 C9 C10 -18.6(6) . . . . ?
Co1 O5 C10 O4 -166.6(6) . . . . ?
Co1 O5 C10 C9 11.4(7) . . . . ?
Co1 N4 C19 C18 -174.3(5) . . . . ?
Co1 N4 C20 C17 174.0(5) . . . . ?
Co1 N3 C11 C13 170.4(5) . . . . ?
Co1 N3 C12 C14 -169.3(5) . . . . ?
S1 C16 C18 C19 -176.9(6) 1_565 . . . ?
S1 C16 C17 C20 176.5(5) 1_565 . . . ?
S1 C15 C14 C12 -178.2(5) . . . . ?
O1 C1 C2 O2 12.3(8) . . . . ?
O1 C1 C2 O3 -169.1(6) . . . . ?
O5 C10 C9 O6 6.4(8) . . . . ?
O5 C10 C9 N2 -171.6(5) . . . . ?
O4 C10 C9 O6 -175.4(6) . . . . ?
O4 C10 C9 N2 6.6(9) . . . . ?
N1 C1 C2 O2 -167.5(5) . . . . ?
N1 C1 C2 O3 11.1(8) . . . . ?
N1 C3 C4 C5 -179.9(7) . . . . ?
C16 S1 C15 C13 43.2(6) 1_545 . . . ?
C16 S1 C15 C14 -140.0(6) 1_545 . . . ?
C16 C18 C19 N4 1.1(11) . . . . ?
C16 C17 C20 N4 -0.3(11) . . . . ?
C13 C15 C14 C12 -1.3(10) . . . . ?
C15 C13 C11 N3 -1.3(11) . . . . ?
C15 C14 C12 N3 -1.1(11) . . . . ?
C18 C16 C17 C20 0.6(10) . . . . ?
C8 C3 C4 C5 -1.3(10) 4_645 . . . ?
C1 N1 C3 C8 154.5(6) . . . 4_645 ?
C1 N1 C3 C4 -26.9(10) . . . . ?
C9 N2 C7 C6 -30.0(10) . . . . ?
C9 N2 C7 C8 154.6(6) . . . . ?
C7 N2 C9 O6 -3.5(10) . . . . ?
C7 N2 C9 C10 174.3(6) . . . . ?
C3 N1 C1 O1 -0.9(10) . . . . ?
C3 N1 C1 C2 178.8(5) . . . . ?
C3 C8 C7 N2 176.8(6) 4_655 . . . ?
C3 C8 C7 C6 1.4(10) 4_655 . . . ?
C3 C4 C5 C6 2.2(12) . . . 4_645 ?
C17 C16 C18 C19 -0.9(10) . . . . ?
C11 N3 C12 C14 2.2(10) . . . . ?
C11 C13 C15 S1 179.2(5) . . . . ?
C11 C13 C15 C14 2.4(10) . . . . ?
C19 N4 C20 C17 0.4(10) . . . . ?
C12 N3 C11 C13 -1.0(10) . . . . ?
C20 N4 C19 C18 -0.8(10) . . . . ?
C5 C6 C7 N2 -175.9(7) 4_655 . . . ?
C5 C6 C7 C8 -0.6(10) 4_655 . . . ?
